data_1008005
loop_
_publ_author_name
'Averbuch-Pouchot, M T'
'Guitel, J C'

_publ_section_title
;
Structure cristalline du tripolyphosphate acide de zinc hexahydrate,
Zn~2~ H P~3~ O~10~ (H~2~ O)~6~
;
_journal_coden_ASTM ACBCAR
_journal_name_full 'Acta Crystallographica B (24,1968-38,1982)'
_journal_page_first 1670
_journal_page_last 1673
_journal_paper_doi 10.1107/S0567740876006213
_journal_volume 32
_journal_year 1976
_chemical_formula_structural 'ZN2 H P3 O10 (H2 O)6'
_chemical_formula_sum 'H13 O16 P3 Zn2'
_chemical_name_systematic 'DIZINC HYDROGENTRIPHOSPHATE HEXAHYDRATE'
_space_group_IT_number 2
_symmetry_cell_setting triclinic
_symmetry_Int_Tables_number 2
_symmetry_space_group_name_Hall '-P 1'
_symmetry_space_group_name_H-M 'P -1'
_cell_angle_alpha 114.51(1)
_cell_angle_beta 103.21(1)
_cell_angle_gamma 74.31(1)
_cell_formula_units_Z 2
_cell_length_a 10.714(8)
_cell_length_b 10.658(8)
_cell_length_c 8.391(5)
_cell_volume 831.9
_refine_ls_R_factor_all 0.06
_cod_database_code 1008005

loop_
_symmetry_equiv_pos_as_xyz
x,y,z
-x,-y,-z

loop_
_atom_site_label
_atom_site_type_symbol
_atom_site_symmetry_multiplicity
_atom_site_Wyckoff_symbol
_atom_site_fract_x
_atom_site_fract_y
_atom_site_fract_z
_atom_site_occupancy
_atom_site_attached_hydrogens
_atom_site_calc_flag
Zn1 Zn2+ 1 a 0. 0. 0. 1. 0 d
Zn2 Zn2+ 1 e 0.5 0.5 0. 1. 0 d
Zn3 Zn2+ 2 i 0.04808(8) 0.51380(8) 0.28237(10) 1. 0 d
P1 P5+ 2 i 0.7939(2) 0.5531(2) 0.0242(2) 1. 0 d
P2 P5+ 2 i 0.7723(2) 0.2789(2) -0.0002(2) 1. 0 d
P3 P5+ 2 i 0.9345(2) 0.2809(2) 0.3307(2) 1. 0 d
O1 O2- 2 i 0.8849(5) 0.6077(6) 0.1924(7) 1. 0 d
O2 O2- 2 i 0.6528(5) 0.6010(5) 0.0533(7) 1. 0 d
O3 O2- 2 i 0.1793(5) 0.4185(6) 0.1245(7) 1. 0 d
O4 O2- 2 i 0.8335(5) 0.3831(5) 0.9602(7) 1. 0 d
O5 O2- 2 i 0.8455(5) 0.1350(5) 0.9105(7) 1. 0 d
O6 O2- 2 i 0.6280(5) 0.3076(6) 0.9570(7) 1. 0 d
O7 O2- 2 i 0.8037(5) 0.3261(5) 0.2088(6) 1. 0 d
O8 O2- 2 i 0.0367(5) 0.3535(5) 0.3287(7) 1. 0 d
O9 O2- 2 i 0.8898(5) 0.3364(5) 0.5111(6) 1. 0 d
O10 O2- 2 i 0.9740(5) 0.1245(5) 0.2564(6) 1. 0 d
O11 O2- 2 i 0.4812(6) 0.4658(7) 0.7270(8) 1. 0 d
O12 O2- 2 i 0.1395(6) 0.1122(6) -0.0088(9) 1. 0 d
O13 O2- 2 i 0.3109(10) 0.2932(14) 0.4675(19) 1. 0 d
O14 O2- 2 i 0.0069(8) 0.1009(7) 0.6408(9) 1. 0 d
O15 O2- 2 i 0.6598(9) 0.2623(10) 0.5150(12) 1. 0 d
O16 O2- 2 i 0.4720(6) 0.2630(8) 0.2025(9) 1. 0 d
H1 H1+ 2 i -1. -1. -1. 13. 0 dum

loop_
_atom_type_symbol
_atom_type_oxidation_number
Zn2+ 2.000
P5+ 5.000
O2- -2.000
H1+ 1.000
